data_1552748
loop_
_publ_author_name
'Qin, Xiu-Ying'
'Wang, Ya-Nan'
'Liu, Han-Fu'
'Luo, Zhao-Hui'
'Zhang, Pei-Lu'
'Li-Fang, Huang'
'Liu, Mei-Rong'

_publ_section_title
;
 Anti-cancer activities of metal-based complexes by regulating the
 VEGF/VEGFR2 signaling pathway and apoptosis-related factors Bcl-2, Bax,
 and caspase-9 to inhibit angiogenesis and induce apoptosis.
;
_journal_issue 1
_journal_name_full 'Metallomics : integrated biometal science'
_journal_page_first 92
_journal_page_last 103
_journal_paper_doi 10.1039/c9mt00248k
_journal_volume 12
_journal_year 2020
_chemical_formula_moiety ' C20 H24 Br2 Cu2 N2 O12 S2, 2(H2 O) '
_chemical_formula_sum 'C20 H28 Br2 Cu2 N2 O14 S2'
_chemical_formula_weight 871.46
_space_group_IT_number 14
_space_group_name_Hall '-P 2ybc'
_space_group_name_H-M_alt 'P 1 21/c 1'
_symmetry_cell_setting monoclinic
_symmetry_space_group_name_H-M 'P 1 21/c 1'
_atom_sites_solution_hydrogens geom
_atom_sites_solution_primary direct
_atom_sites_solution_secondary difmap
_audit_creation_method SHELXL-97
_audit_update_record
;
2017-07-31 deposited with the CCDC.	2019-11-01 downloaded from the CCDC.
;
_cell_angle_alpha 90.00
_cell_angle_beta 104.923(4)
_cell_angle_gamma 90.00
_cell_formula_units_Z 2
_cell_length_a 12.248(3)
_cell_length_b 7.6422(18)
_cell_length_c 15.829(4)
_cell_measurement_reflns_used 4437
_cell_measurement_temperature 296(2)
_cell_measurement_theta_max 26.38
_cell_measurement_theta_min 2.66
_cell_volume 1431.6(6)
_computing_cell_refinement 'Bruker SAINT'
_computing_data_collection 'Bruker APEX2'
_computing_data_reduction 'Bruker SAINT'
_computing_molecular_graphics 'Bruker SHELXTL'
_computing_publication_material 'Bruker SHELXTL'
_computing_structure_refinement 'SHELXL-97 (Sheldrick, 1997)'
_computing_structure_solution 'SHELXS-97 (Sheldrick, 1990)'
_diffrn_ambient_temperature 296(2)
_diffrn_measured_fraction_theta_full 0.992
_diffrn_measured_fraction_theta_max 0.992
_diffrn_measurement_device_type 'Bruker APEX-II CCD'
_diffrn_measurement_method '\f and \w scans'
_diffrn_radiation_monochromator graphite
_diffrn_radiation_source 'fine-focus sealed tube'
_diffrn_radiation_type MoK\a
_diffrn_radiation_wavelength 0.71073
_diffrn_reflns_av_R_equivalents 0.0425
_diffrn_reflns_av_sigmaI/netI 0.0475
_diffrn_reflns_limit_h_max 14
_diffrn_reflns_limit_h_min -14
_diffrn_reflns_limit_k_max 9
_diffrn_reflns_limit_k_min -8
_diffrn_reflns_limit_l_max 19
_diffrn_reflns_limit_l_min -19
_diffrn_reflns_number 7738
_diffrn_reflns_theta_full 25.35
_diffrn_reflns_theta_max 25.35
_diffrn_reflns_theta_min 2.66
_diffrn_standards_number 0
_exptl_absorpt_coefficient_mu 4.493
_exptl_absorpt_correction_T_max 0.340
_exptl_absorpt_correction_T_min 0.241
_exptl_absorpt_correction_type multi-scan
_exptl_crystal_colour green
_exptl_crystal_density_diffrn 2.022
_exptl_crystal_density_method 'not measured'
_exptl_crystal_description block
_exptl_crystal_F_000 868
_exptl_crystal_size_max 0.34
_exptl_crystal_size_mid 0.28
_exptl_crystal_size_min 0.24
_refine_diff_density_max 0.593
_refine_diff_density_min -0.901
_refine_diff_density_rms 0.110
_refine_ls_extinction_coef 0.0084(7)
_refine_ls_extinction_expression Fc^*^=kFc[1+0.001xFc^2^\l^3^/sin(2\q)]^-1/4^
_refine_ls_extinction_method SHELXL
_refine_ls_goodness_of_fit_ref 1.059
_refine_ls_hydrogen_treatment mixed
_refine_ls_matrix_type full
_refine_ls_number_parameters 166
_refine_ls_number_reflns 2605
_refine_ls_number_restraints 0
_refine_ls_restrained_S_all 1.059
_refine_ls_R_factor_all 0.0401
_refine_ls_R_factor_gt 0.0332
_refine_ls_shift/su_max 0.001
_refine_ls_shift/su_mean 0.000
_refine_ls_structure_factor_coef Fsqd
_refine_ls_weighting_details 'calc w=1/[\s^2^(Fo^2^)+(0.0459P)^2^+1.1448P] where P=(Fo^2^+2Fc^2^)/3'
_refine_ls_weighting_scheme calc
_refine_ls_wR_factor_gt 0.0865
_refine_ls_wR_factor_ref 0.0896
_reflns_number_gt 2267
_reflns_number_total 2605
_reflns_threshold_expression >2sigma(I)
_cod_data_source_file c9mt00248k2.cif
_cod_data_source_block QINXIUYING-Cu-2
_cod_depositor_comments
;
The following automatic conversions were performed:

data item '_symmetry_cell_setting' value 'Monoclinic' was changed to
'monoclinic' in accordance with the
/home/data/users/saulius/crontab/automatic-downloads/rss-feeds/RSC/lib/dictionaries/cif_core.dic
dictionary named 'cif_core.dic' version 2.4.2 last updated on
2011-04-26.

Automatic conversion script
Id: cif_fix_values 6909 2019-04-08 15:41:33Z antanas 

 Adding full bibliography for 1552748--1552750.cif.
;
_cod_original_cell_volume 1431.7(6)
_cod_original_sg_symbol_H-M 'P2(1)/c  '
_cod_database_code 1552748

loop_
_symmetry_equiv_pos_as_xyz
'x, y, z'
'-x, y+1/2, -z+1/2'
'-x, -y, -z'
'x, -y-1/2, z-1/2'

loop_
_atom_site_label
_atom_site_type_symbol
_atom_site_fract_x
_atom_site_fract_y
_atom_site_fract_z
_atom_site_U_iso_or_equiv
_atom_site_adp_type
_atom_site_occupancy
_atom_site_symmetry_multiplicity
_atom_site_calc_flag
_atom_site_refinement_flags
Br1 Br 0.75776(3) 0.00518(5) 0.80647(3) 0.02910(16) Uani 1 1 d .
Cu1 Cu 0.18196(3) 0.16858(5) 0.53100(3) 0.01520(16) Uani 1 1 d .
S1 S -0.04041(6) 0.20986(10) 0.59594(5) 0.0147(2) Uani 1 1 d .
O1 O 0.5280(2) 0.2631(4) 0.50360(17) 0.0296(6) Uani 1 1 d .
O2 O 0.33514(19) 0.1758(3) 0.52752(15) 0.0239(6) Uani 1 1 d .
O3 O 0.0386(2) 0.2670(4) 0.54518(18) 0.0320(7) Uani 1 1 d .
O4 O -0.0915(2) 0.3590(3) 0.62635(18) 0.0310(6) Uani 1 1 d .
O5 O -0.1214(2) 0.0858(4) 0.54887(18) 0.0357(7) Uani 1 1 d .
O1W O 0.14735(8) 0.29815(13) 0.41897(6) 0.0247(6) Uani 1 1 d .
H1WA H 0.0965 0.3740 0.4190 0.037 Uiso 1 1 d R
H1WB H 0.1237 0.2274 0.3767 0.037 Uiso 1 1 d R
N1 N 0.21272(11) 0.03108(16) 0.63816(7) 0.0145(6) Uani 1 1 d R
C1 C 0.63125(8) 0.31888(14) 0.48647(6) 0.0319(9) Uani 1 1 d R
H1A H 0.6680 0.4016 0.5302 0.048 Uiso 1 1 calc R
H1B H 0.6157 0.3730 0.4299 0.048 Uiso 1 1 calc R
H1C H 0.6797 0.2196 0.4877 0.048 Uiso 1 1 calc R
C2 C 0.53200(8) 0.17953(14) 0.57990(6) 0.0174(7) Uani 1 1 d R
C3 C 0.62962(8) 0.14137(14) 0.64340(6) 0.0204(8) Uani 1 1 d R
H3 H 0.6999 0.1714 0.6355 0.024 Uiso 1 1 calc R
C4 C 0.62113(8) 0.05713(14) 0.71956(6) 0.0199(7) Uani 1 1 d R
C5 C 0.51922(8) 0.00859(14) 0.73321(6) 0.0191(7) Uani 1 1 d R
H5 H 0.5159 -0.0501 0.7840 0.023 Uiso 1 1 calc R
C6 C 0.41883(8) 0.04979(14) 0.66816(6) 0.0151(7) Uani 1 1 d R
C7 C 0.42273(8) 0.13409(14) 0.59077(6) 0.0167(7) Uani 1 1 d R
C8 C 0.31259(8) -0.00518(14) 0.68486(6) 0.0154(7) Uani 1 1 d R
H8 H 0.3174 -0.0734 0.7343 0.018 Uiso 1 1 calc R
C9 C 0.11660(8) -0.0410(2) 0.66759(8) 0.0185(7) Uani 1 1 d R
H9A H 0.1453 -0.1136 0.7188 0.022 Uiso 1 1 calc R
H9B H 0.0712 -0.1144 0.6218 0.022 Uiso 1 1 calc R
C10 C 0.04282(9) 0.1022(2) 0.68974(8) 0.0194(7) Uani 1 1 d R
H10A H 0.0906 0.1877 0.7272 0.023 Uiso 1 1 calc R
H10B H -0.0067 0.0516 0.7222 0.023 Uiso 1 1 calc R
O2W O 0.3376(2) 0.1696(4) 0.86239(19) 0.0361(7) Uani 1 1 d G
H2WA H 0.2690 0.1759 0.8643 0.054 Uiso 1 1 d G
H2WB H 0.3517 0.2519 0.8306 0.054 Uiso 1 1 d G

loop_
_atom_site_aniso_label
_atom_site_aniso_U_11
_atom_site_aniso_U_22
_atom_site_aniso_U_33
_atom_site_aniso_U_23
_atom_site_aniso_U_13
_atom_site_aniso_U_12
Br1 0.0206(2) 0.0302(3) 0.0310(3) 0.00582(16) -0.00319(16) 0.00514(14)
Cu1 0.0169(2) 0.0154(2) 0.0128(2) 0.00569(17) 0.00288(16) 0.00103(15)
S1 0.0187(4) 0.0103(4) 0.0149(4) -0.0015(3) 0.0039(3) 0.0025(3)
O1 0.0219(12) 0.0439(17) 0.0239(15) 0.0149(13) 0.0079(10) -0.0028(12)
O2 0.0186(11) 0.0373(16) 0.0145(13) 0.0081(11) 0.0019(10) -0.0005(11)
O3 0.0259(13) 0.0429(17) 0.0320(15) 0.0235(13) 0.0161(11) 0.0155(12)
O4 0.0462(16) 0.0199(14) 0.0294(15) -0.0037(11) 0.0144(12) 0.0139(12)
O5 0.0347(15) 0.0219(15) 0.0395(17) -0.0094(13) -0.0103(12) -0.0003(12)
O1W 0.0358(14) 0.0219(13) 0.0167(13) 0.0087(11) 0.0073(10) 0.0072(11)
N1 0.0199(14) 0.0097(13) 0.0148(15) 0.0015(11) 0.0063(11) -0.0007(11)
C1 0.0273(19) 0.039(2) 0.033(2) 0.0083(19) 0.0138(17) -0.0051(17)
C2 0.0202(16) 0.0167(17) 0.0161(18) 0.0003(15) 0.0062(13) 0.0005(13)
C3 0.0157(15) 0.0202(19) 0.0246(19) -0.0006(15) 0.0042(13) 0.0010(13)
C4 0.0182(16) 0.0148(17) 0.023(2) 0.0008(15) -0.0013(14) 0.0050(14)
C5 0.0209(17) 0.0156(18) 0.0192(19) 0.0015(14) 0.0021(14) 0.0029(13)
C6 0.0197(16) 0.0107(15) 0.0147(17) -0.0008(14) 0.0039(13) -0.0008(13)
C7 0.0190(16) 0.0146(17) 0.0157(18) -0.0013(14) 0.0032(13) 0.0016(13)
C8 0.0221(17) 0.0095(16) 0.0140(18) 0.0021(13) 0.0037(14) 0.0010(12)
C9 0.0194(16) 0.0156(17) 0.0216(19) 0.0099(15) 0.0071(14) 0.0010(13)
C10 0.0208(16) 0.0219(18) 0.0161(18) 0.0048(15) 0.0061(13) 0.0011(14)
O2W 0.0459(17) 0.0382(18) 0.0275(16) -0.0056(13) 0.0154(13) -0.0114(14)

loop_
_atom_type_symbol
_atom_type_description
_atom_type_scat_dispersion_real
_atom_type_scat_dispersion_imag
_atom_type_scat_source
C C 0.0033 0.0016 'International Tables Vol C Tables 4.2.6.8 and 6.1.1.4'
H H 0.0000 0.0000 'International Tables Vol C Tables 4.2.6.8 and 6.1.1.4'
Br Br -0.2901 2.4595 'International Tables Vol C Tables 4.2.6.8 and 6.1.1.4'
Cu Cu 0.3201 1.2651 'International Tables Vol C Tables 4.2.6.8 and 6.1.1.4'
N N 0.0061 0.0033 'International Tables Vol C Tables 4.2.6.8 and 6.1.1.4'
O O 0.0106 0.0060 'International Tables Vol C Tables 4.2.6.8 and 6.1.1.4'
S S 0.1246 0.1234 'International Tables Vol C Tables 4.2.6.8 and 6.1.1.4'

loop_
_geom_angle_atom_site_label_1
_geom_angle_atom_site_label_2
_geom_angle_atom_site_label_3
_geom_angle
_geom_angle_site_symmetry_3
O2 Cu1 N1 94.02(8) .
O2 Cu1 O3 155.42(12) .
N1 Cu1 O3 94.86(9) .
O2 Cu1 O1W 86.82(8) .
N1 Cu1 O1W 177.23(7) .
O3 Cu1 O1W 85.40(8) .
O2 Cu1 O5 100.82(11) 3_556
N1 Cu1 O5 89.17(8) 3_556
O3 Cu1 O5 102.17(12) 3_556
O1W Cu1 O5 88.08(8) 3_556
O5 S1 O4 113.23(17) .
O5 S1 O3 112.08(19) .
O4 S1 O3 110.52(17) .
O5 S1 C10 107.46(14) .
O4 S1 C10 107.02(13) .
O3 S1 C10 106.09(11) .
C2 O1 C1 118.70(19) .
C7 O2 Cu1 126.61(16) .
S1 O3 Cu1 132.58(17) .
S1 O5 Cu1 155.94(18) 3_556
Cu1 O1W H1WA 109.2 .
Cu1 O1W H1WB 109.7 .
H1WA O1W H1WB 109.4 .
C8 N1 C9 117.1 .
C8 N1 Cu1 123.97(5) .
C9 N1 Cu1 118.9 .
O1 C1 H1A 109.5 .
O1 C1 H1B 109.5 .
H1A C1 H1B 109.5 .
O1 C1 H1C 109.5 .
H1A C1 H1C 109.5 .
H1B C1 H1C 109.5 .
O1 C2 C3 125.01(11) .
O1 C2 C7 113.57(11) .
C3 C2 C7 121.4 .
C2 C3 C4 118.9 .
C2 C3 H3 120.5 .
C4 C3 H3 120.5 .
C5 C4 C3 122.3 .
C5 C4 Br1 119.6 .
C3 C4 Br1 118.1 .
C4 C5 C6 118.6 .
C4 C5 H5 120.7 .
C6 C5 H5 120.7 .
C7 C6 C5 121.3 .
C7 C6 C8 121.8 .
C5 C6 C8 116.9 .
O2 C7 C6 125.38(11) .
O2 C7 C2 117.19(11) .
C6 C7 C2 117.4 .
N1 C8 C6 126.6 .
N1 C8 H8 116.7 .
C6 C8 H8 116.7 .
N1 C9 C10 112.0 .
N1 C9 H9A 109.2 .
C10 C9 H9A 109.2 .
N1 C9 H9B 109.2 .
C10 C9 H9B 109.2 .
H9A C9 H9B 107.9 .
C9 C10 S1 112.93(5) .
C9 C10 H10A 109.0 .
S1 C10 H10A 109.0 .
C9 C10 H10B 109.0 .
S1 C10 H10B 109.0 .
H10A C10 H10B 107.8 .
H2WA O2W H2WB 109.5 .

loop_
_geom_bond_atom_site_label_1
_geom_bond_atom_site_label_2
_geom_bond_distance
_geom_bond_site_symmetry_2
Br1 C4 1.9144 .
Cu1 O2 1.892(2) .
Cu1 N1 1.9479 .
Cu1 O3 1.975(2) .
Cu1 O1W 1.9793(10) .
Cu1 O5 2.333(3) 3_556
S1 O5 1.434(3) .
S1 O4 1.441(3) .
S1 O3 1.475(3) .
S1 C10 1.7723(12) .
O1 C2 1.356(3) .
O1 C1 1.425(3) .
O2 C7 1.304(2) .
O5 Cu1 2.333(3) 3_556
O1W H1WA 0.8507 .
O1W H1WB 0.8503 .
N1 C8 1.2861 .
N1 C9 1.4795 .
C1 H1A 0.9600 .
C1 H1B 0.9600 .
C1 H1C 0.9600 .
C2 C3 1.3807 .
C2 C7 1.4352 .
C3 C4 1.3941 .
C3 H3 0.9300 .
C4 C5 1.3715 .
C5 C6 1.4210 .
C5 H5 0.9300 .
C6 C7 1.3958 .
C6 C8 1.4550 .
C8 H8 0.9300 .
C9 C10 1.5168 .
C9 H9A 0.9700 .
C9 H9B 0.9700 .
C10 H10A 0.9700 .
C10 H10B 0.9700 .
O2W H2WA 0.8498 .
O2W H2WB 0.8504 .

loop_
_geom_hbond_atom_site_label_D
_geom_hbond_atom_site_label_H
_geom_hbond_atom_site_label_A
_geom_hbond_distance_DH
_geom_hbond_distance_HA
_geom_hbond_distance_DA
_geom_hbond_angle_DHA
_geom_hbond_site_symmetry_A
O1W H1WA O4 0.85 2.16 2.756(3) 127.1 3_566
O2W H2WA O1W 0.85 1.92 2.714(3) 155.9 4_566
O2W H2WB Br1 0.85 2.96 3.671(3) 142.6 2_656
O1W H1WB O5 0.85 2.67 3.009(3) 105.2 3_556

loop_
_geom_torsion_atom_site_label_1
_geom_torsion_atom_site_label_2
_geom_torsion_atom_site_label_3
_geom_torsion_atom_site_label_4
_geom_torsion
_geom_torsion_site_symmetry_1
_geom_torsion_site_symmetry_4
N1 Cu1 O2 C7 -13.6(2) . .
O3 Cu1 O2 C7 97.4(3) . .
O1W Cu1 O2 C7 169.0(2) . .
O5 Cu1 O2 C7 -103.5(2) 3_556 .
O5 S1 O3 Cu1 -85.9(3) . .
O4 S1 O3 Cu1 146.8(2) . .
C10 S1 O3 Cu1 31.1(3) . .
O2 Cu1 O3 S1 -131.9(3) . .
N1 Cu1 O3 S1 -21.0(3) . .
O1W Cu1 O3 S1 156.2(3) . .
O5 Cu1 O3 S1 69.2(3) 3_556 .
O4 S1 O5 Cu1 178.4(4) . 3_556
O3 S1 O5 Cu1 52.5(5) . 3_556
C10 S1 O5 Cu1 -63.7(5) . 3_556
O2 Cu1 N1 C8 7.68(14) . .
O3 Cu1 N1 C8 -149.38(14) . .
O1W Cu1 N1 C8 115.3(14) . .
O5 Cu1 N1 C8 108.48(13) 3_556 .
O2 Cu1 N1 C9 -170.71(8) . .
O3 Cu1 N1 C9 32.23(10) . .
O1W Cu1 N1 C9 -63.1(14) . .
O5 Cu1 N1 C9 -69.92(7) 3_556 .
C1 O1 C2 C3 -0.7(3) . .
C1 O1 C2 C7 178.39(17) . .
O1 C2 C3 C4 178.95(17) . .
C7 C2 C3 C4 -0.1 . .
C2 C3 C4 C5 0.9 . .
C2 C3 C4 Br1 179.8 . .
C3 C4 C5 C6 -1.6 . .
Br1 C4 C5 C6 179.5 . .
C4 C5 C6 C7 1.5 . .
C4 C5 C6 C8 179.5 . .
Cu1 O2 C7 C6 10.9(3) . .
Cu1 O2 C7 C2 -168.77(13) . .
C5 C6 C7 O2 179.54(16) . .
C8 C6 C7 O2 1.62(16) . .
C5 C6 C7 C2 -0.8 . .
C8 C6 C7 C2 -178.7 . .
O1 C2 C7 O2 0.62(19) . .
C3 C2 C7 O2 179.77(14) . .
O1 C2 C7 C6 -179.10(15) . .
C3 C2 C7 C6 0.0 . .
C9 N1 C8 C6 179.4 . .
Cu1 N1 C8 C6 0.98(14) . .
C7 C6 C8 N1 -7.93(9) . .
C5 C6 C8 N1 174.06(9) . .
C8 N1 C9 C10 117.99(7) . .
Cu1 N1 C9 C10 -63.5 . .
N1 C9 C10 S1 73.01(5) . .
O5 S1 C10 C9 67.18(14) . .
O4 S1 C10 C9 -170.90(13) . .
O3 S1 C10 C9 -52.87(15) . .
